data_1570567
loop_
_publ_author_name
'Dharmasivam, Mahendiran'
'Kaya, Busra'
'Wijesinghe, Tharushi P.'
'Richardson, Vera'
'Harmer, Jeffrey R.'
'Gonzalvez, Miguel A.'
'Lewis, William'
'Azad, Mahan Gholam'
'Bernhardt, Paul V.'
'Richardson, Des R.'

_publ_section_title
;
 Differential transmetallation of complexes of the anti-cancer
 thiosemicarbazone, Dp4e4mT: effects on anti-proliferative efficacy, redox
 activity, oxy-myoglobin and oxy-hemoglobin oxidation.
;
_journal_issue 3
_journal_name_full 'Chemical science'
_journal_page_first 974
_journal_page_last 990
_journal_paper_doi 10.1039/d3sc05723b
_journal_volume 15
_journal_year 2024
_chemical_formula_moiety 'C15 H16 Cl N5 Pd S'
_chemical_formula_sum 'C15 H16 Cl N5 Pd S'
_chemical_formula_weight 440.24
_space_group_crystal_system triclinic
_space_group_IT_number 2
_space_group_name_Hall '-P 1'
_space_group_name_H-M_alt 'P -1'
_atom_sites_solution_hydrogens geom
_atom_sites_solution_primary iterative
_audit_creation_date 2018-09-19
_audit_creation_method
;
Olex2 1.2
(compiled 2018.05.29 svn.r3508 for OlexSys, GUI svn.r5506)
;
_audit_update_record
;
2019-10-17 deposited with the CCDC.	2023-12-07 downloaded from the CCDC.
;
_cell_angle_alpha 73.219(2)
_cell_angle_beta 81.923(2)
_cell_angle_gamma 69.997(3)
_cell_formula_units_Z 4
_cell_length_a 10.0507(3)
_cell_length_b 10.5184(3)
_cell_length_c 17.5993(4)
_cell_measurement_reflns_used 20714
_cell_measurement_temperature 100(2)
_cell_measurement_theta_max 73.0620
_cell_measurement_theta_min 4.6270
_cell_volume 1672.06(9)
_computing_cell_refinement 'CrysAlisPro 1.171.39.46 (Rigaku OD, 2018)'
_computing_data_collection 'CrysAlisPro 1.171.39.46 (Rigaku OD, 2018)'
_computing_data_reduction 'CrysAlisPro 1.171.39.46 (Rigaku OD, 2018)'
_computing_molecular_graphics 'Olex2 (Dolomanov et al., 2009)'
_computing_publication_material 'Olex2 (Dolomanov et al., 2009)'
_computing_structure_refinement 'ShelXL (Sheldrick, 2015)'
_computing_structure_solution 'olex2.solve (Bourhis et al., 2015)'
_diffrn_ambient_environment N~2~
_diffrn_ambient_temperature 100(2)
_diffrn_detector 'CCD area detector'
_diffrn_detector_area_resol_mean 10.5861
_diffrn_detector_type 'Agilent Diffraction Atlas detector'
_diffrn_measured_fraction_theta_full 0.999
_diffrn_measured_fraction_theta_max 0.984
_diffrn_measurement_details
;
List of Runs (angles in degrees, time in seconds):

  # Type    Start    End  Width  t~exp~   \w     \q     \k     \f   Frames
#--------------------------------------------------------------------------
  1  \w   -129.00 -34.00   1.00    2.00    --  -40.45 178.00-120.00   95
  2  \w    -50.00  35.00   1.00    2.00    --  -40.45  38.00-150.00   85
  3  \w   -129.00 -34.00   1.00    2.00    --  -40.45 178.00-180.00   95
  4  \w   -114.00 -11.00   1.00    2.00    --  -40.45 -57.00  60.00  103
  5  \w     46.00 123.00   1.00    2.00    --   40.45-166.00 -25.00   77
  6  \w     32.00  98.00   1.00    8.00    --  106.66 -45.00 150.00   66
  7  \w     32.00  98.00   1.00    8.00    --  106.66 -45.00  60.00   66
  8  \w     28.00 140.00   1.00    8.00    --  106.66 -77.00 -30.00  112
  9  \w     32.00 118.00   1.00    8.00    --  106.66-125.00   0.00   86
 10  \w     32.00  98.00   1.00    8.00    --  106.66 -45.00-150.00   66
 11  \w     29.00  91.00   1.00    8.00    --  106.66 -30.00 -30.00   62
 12  \w     29.00  91.00   1.00    8.00    --  106.66 -30.00  90.00   62
 13  \w     94.00 178.00   1.00    8.00    --  106.66 125.00  30.00   84
 14  \w     73.00 178.00   1.00    8.00    --  106.66  77.00 120.00  105
 15  \w     23.00 110.00   1.00    8.00    --  106.66 -95.00-180.00   87
 16  \w     23.00 110.00   1.00    8.00    --  106.66 -95.00  90.00   87
 17  \w     17.00 178.00   1.00    8.00    --  106.66   0.00 -60.00  161
 18  \w   -119.00  -7.00   1.00    2.00    --  -40.45 -77.00-150.00  112
 19  \w   -123.00 -44.00   1.00    2.00    --  -40.45-166.00 -25.00   79
 20  \w   -114.00 -11.00   1.00    2.00    --  -40.45 -57.00-120.00  103
 21  \w   -114.00 -11.00   1.00    2.00    --  -40.45 -57.00 -30.00  103
 22  \w   -114.00 -11.00   1.00    2.00    --  -40.45 -57.00 150.00  103
 23  \w     79.00 178.00   1.00    8.00    --  106.66  45.00  90.00   99
 24  \w     73.00 178.00   1.00    8.00    --  106.66  77.00  30.00  105
 25  \w     45.00 178.00   1.00    8.00    --  106.66  15.00  60.00  133
 26  \w     73.00 178.00   1.00    8.00    --  106.66  77.00 -60.00  105
 27  \w     73.00 178.00   1.00    8.00    --  106.66  77.00-150.00  105
 28  \w     76.00 178.00   1.00    8.00    --  106.66  61.00 -90.00  102
 29  \w     73.00 178.00   1.00    8.00    --  106.66  77.00   0.00  105
 30  \w     73.00 178.00   1.00    8.00    --  106.66  77.00  90.00  105
 31  \w     76.00 178.00   1.00    8.00    --  106.66  61.00 150.00  102
 32  \w     76.00 178.00   1.00    8.00    --  106.66  61.00-180.00  102
 33  \w   -116.00 -14.00   1.00    2.00    --  -40.45 -38.00-180.00  102
 34  \w   -119.00  -7.00   1.00    2.00    --  -40.45 -77.00-120.00  112
 35  \w   -119.00  -7.00   1.00    2.00    --  -40.45 -77.00 -30.00  112
 36  \w   -119.00  -7.00   1.00    2.00    --  -40.45 -77.00  30.00  112
 37  \w   -119.00  -7.00   1.00    2.00    --  -40.45 -77.00 120.00  112
 38  \w     76.00 178.00   1.00    8.00    --  106.66  61.00-120.00  102
 39  \w     76.00 178.00   1.00    8.00    --  106.66  61.00 120.00  102
 40  \w     73.00 178.00   1.00    8.00    --  106.66  77.00 -30.00  105
 41  \w     76.00 178.00   1.00    8.00    --  106.66  61.00  30.00  102
 42  \w     76.00 178.00   1.00    8.00    --  106.66  61.00  90.00  102
 43  \w     76.00 178.00   1.00    8.00    --  106.66  61.00 -60.00  102
 44  \w     73.00  98.00   1.00    8.00    --  106.66  77.00 150.00   25
 45  \w     76.00 178.00   1.00    8.00    --  106.66  61.00-150.00  102
;
_diffrn_measurement_device '\k-geometry diffractometer'
_diffrn_measurement_device_type 'SuperNova-Duo, Atlas'
_diffrn_measurement_method '\w scans'
_diffrn_orient_matrix_type 'CrysAlisPro convention (1999,Acta A55,543-557)'
_diffrn_orient_matrix_UB_11 -0.0030191000
_diffrn_orient_matrix_UB_12 0.0023074000
_diffrn_orient_matrix_UB_13 0.0873610000
_diffrn_orient_matrix_UB_21 -0.0706655000
_diffrn_orient_matrix_UB_22 0.1600993000
_diffrn_orient_matrix_UB_23 -0.0233577000
_diffrn_orient_matrix_UB_31 -0.1471814000
_diffrn_orient_matrix_UB_32 -0.0199749000
_diffrn_orient_matrix_UB_33 0.0141344000
_diffrn_radiation_collimation 'focusing mirrors'
_diffrn_radiation_monochromator mirror
_diffrn_radiation_probe x-ray
_diffrn_radiation_type CuK\a
_diffrn_radiation_wavelength 1.54184
_diffrn_radiation_wavelength_determination fundamental
_diffrn_reflns_av_R_equivalents 0.0520
_diffrn_reflns_av_unetI/netI 0.0268
_diffrn_reflns_Laue_measured_fraction_full 0.999
_diffrn_reflns_Laue_measured_fraction_max 0.984
_diffrn_reflns_limit_h_max 11
_diffrn_reflns_limit_h_min -12
_diffrn_reflns_limit_k_max 13
_diffrn_reflns_limit_k_min -13
_diffrn_reflns_limit_l_max 21
_diffrn_reflns_limit_l_min -21
_diffrn_reflns_number 41878
_diffrn_reflns_point_group_measured_fraction_full 0.999
_diffrn_reflns_point_group_measured_fraction_max 0.984
_diffrn_reflns_theta_full 67.684
_diffrn_reflns_theta_max 73.375
_diffrn_reflns_theta_min 4.631
_diffrn_source 'microfocus sealed tube'
_diffrn_source_current 0.8
_diffrn_source_power 0.04
_diffrn_source_target Cu
_diffrn_source_type 'Agilent Diffraction microfocus tube'
_diffrn_source_voltage 50
_exptl_absorpt_coefficient_mu 11.634
_exptl_absorpt_correction_T_max 0.982
_exptl_absorpt_correction_T_min 0.301
_exptl_absorpt_correction_type gaussian
_exptl_absorpt_process_details
;
CrysAlisPro 1.171.39.46 (Rigaku Oxford Diffraction, 2018)
Numerical absorption correction based on gaussian integration over
			a multifaceted crystal model
Empirical absorption correction using spherical harmonics,
 implemented in SCALE3 ABSPACK scaling algorithm.
;
_exptl_crystal_colour 'clear orange'
_exptl_crystal_colour_lustre clear
_exptl_crystal_colour_primary orange
_exptl_crystal_density_diffrn 1.749
_exptl_crystal_description plate
_exptl_crystal_F_000 880
_exptl_crystal_recrystallization_method 'crystallised form methanol'
_exptl_crystal_size_max 0.162
_exptl_crystal_size_mid 0.093
_exptl_crystal_size_min 0.021
_refine_diff_density_max 1.091
_refine_diff_density_min -0.645
_refine_diff_density_rms 0.101
_refine_ls_extinction_method none
_refine_ls_goodness_of_fit_ref 1.059
_refine_ls_hydrogen_treatment constr
_refine_ls_matrix_type full
_refine_ls_number_parameters 419
_refine_ls_number_reflns 6610
_refine_ls_number_restraints 0
_refine_ls_restrained_S_all 1.059
_refine_ls_R_factor_all 0.0343
_refine_ls_R_factor_gt 0.0307
_refine_ls_shift/su_max 0.001
_refine_ls_shift/su_mean 0.000
_refine_ls_structure_factor_coef Fsqd
_refine_ls_weighting_details 'w=1/[\s^2^(Fo^2^)+(0.0488P)^2^+1.4296P] where P=(Fo^2^+2Fc^2^)/3'
_refine_ls_weighting_scheme calc
_refine_ls_wR_factor_gt 0.0803
_refine_ls_wR_factor_ref 0.0830
_reflns_Friedel_coverage 0.000
_reflns_number_gt 5979
_reflns_number_total 6610
_reflns_threshold_expression 'I > 2\s(I)'
_cod_data_source_file d3sc05723b2.cif
_cod_data_source_block drr18_s1675
_cod_depositor_comments 'Adding full bibliography for 1570562--1570567.cif.'
_cod_original_cell_volume 1672.07(8)
_cod_database_code 1570567
_sydney_internal_submission_code drr18_s1675
_sydney_internal_submission_date 2018-09-12
_sydney_internal_submission_number s1675
_sydney_internal_client_code dm1
_sydney_internal_client_email mahendiran.dharmasivam@sydney.edu.au
_sydney_internal_client_name 'Mahendiran Dharmasivam'
_sydney_internal_supervisor_code drr
_sydney_internal_supervisor_name 'Des Richardson'
_sydney_internal_collection_date 2018-09-17
_sydney_internal_collection_user wlew0588
_sydney_internal_process_date 2018-09-19
_sydney_internal_process_user wlew0588
_sydney_internal_solution_date 2018-09-19
_sydney_internal_solution_user wlew0588
_sydney_internal_refine_date 2018-09-19
_sydney_internal_refine_user wlew0588
_sydney_internal_check_and_archive_date 2018-09-19
_sydney_internal_check_user wlew0588
_shelx_shelxl_version_number 2018/3
_chemical_oxdiff_formula C15H17ClN5SPd
_chemical_oxdiff_usercomment drr18_s1675
_shelx_space_group_comment
;
The symmetry employed for this shelxl refinement is uniquely defined
by the following loop, which should always be used as a source of
symmetry information in preference to the above space-group names.
They are only intended as comments.
;
_reflns_odcompleteness_completeness 99.98
_reflns_odcompleteness_iscentric 1
_reflns_odcompleteness_theta 66.49
_olex2_refinement_description
;
1. Fixed Uiso
 At 1.2 times of:
  All C(H) groups, All C(H,H) groups
 At 1.5 times of:
  All C(H,H,H) groups
2.a Secondary CH2 refined with riding coordinates:
 C15(H15A,H15B), C35(H35A,H35B)
2.b Aromatic/amide H refined with riding coordinates:
 C1(H1), C2(H2), C3(H3), C4(H4), C8(H8), C9(H9), C10(H10), C11(H11), C21(H21),
 C22(H22), C23(H23), C24(H24), C28(H28), C29(H29), C30(H30), C31(H31)
2.c Idealised Me refined as rotating group:
 C14(H14A,H14B,H14C), C16(H16A,H16B,H16C), C34(H34A,H34B,H34C), C36(H36A,H36B,
 H36C)
;
_olex2_date_sample_data_collection 2018-09-17
_olex2_date_sample_submission 2018-09-12
_olex2_exptl_crystal_mounting_method 'in paratone on a loop'
_olex2_submission_original_sample_id Pd(Dp4e4mT)Cl
_olex2_submission_special_instructions 'No special instructions were received'
_oxdiff_exptl_absorpt_empirical_details
;
Empirical correction (ABSPACK) includes:
- Absorption correction using spherical harmonics
- Frame scaling
;
_oxdiff_exptl_absorpt_empirical_full_max 1.721
_oxdiff_exptl_absorpt_empirical_full_min 0.681

loop_
_space_group_symop_operation_xyz
'x, y, z'
'-x, -y, -z'

loop_
_atom_site_label
_atom_site_type_symbol
_atom_site_fract_x
_atom_site_fract_y
_atom_site_fract_z
_atom_site_U_iso_or_equiv
_atom_site_adp_type
_atom_site_occupancy
_atom_site_site_symmetry_order
_atom_site_calc_flag
_atom_site_refinement_flags_posn
_atom_site_refinement_flags_adp
_atom_site_refinement_flags_occupancy
_atom_site_disorder_assembly
_atom_site_disorder_group
Pd1 Pd 0.27377(2) 0.16335(2) 0.41827(2) 0.02015(7) Uani 1 1 d . . . . .
Cl1 Cl 0.07164(8) 0.12828(8) 0.39346(4) 0.02941(16) Uani 1 1 d . . . . .
S1 S 0.34105(8) 0.22558(7) 0.28985(4) 0.02394(15) Uani 1 1 d . . . . .
N1 N 0.2534(3) 0.1154(2) 0.54028(14) 0.0236(5) Uani 1 1 d . . . . .
N2 N 0.4939(3) 0.3394(3) 0.58604(14) 0.0255(5) Uani 1 1 d . . . . .
N3 N 0.4395(3) 0.2053(2) 0.43885(14) 0.0205(5) Uani 1 1 d . . . . .
N4 N 0.5250(3) 0.2557(2) 0.37979(14) 0.0215(5) Uani 1 1 d . . . . .
N5 N 0.5638(3) 0.3181(3) 0.24531(14) 0.0249(5) Uani 1 1 d . . . . .
C1 C 0.1619(3) 0.0589(3) 0.58769(17) 0.0232(6) Uani 1 1 d . . . . .
H1 H 0.088633 0.046165 0.564899 0.028 Uiso 1 1 calc R . . . .
C2 C 0.1708(3) 0.0180(3) 0.66966(18) 0.0254(6) Uani 1 1 d . . . . .
H2 H 0.104092 -0.021539 0.702726 0.030 Uiso 1 1 calc R . . . .
C3 C 0.2785(4) 0.0357(3) 0.70240(17) 0.0260(6) Uani 1 1 d . . . . .
H3 H 0.287953 0.006563 0.758281 0.031 Uiso 1 1 calc R . . . .
C4 C 0.3726(3) 0.0967(3) 0.65274(17) 0.0252(6) Uani 1 1 d . . . . .
H4 H 0.446176 0.110950 0.674409 0.030 Uiso 1 1 calc R . . . .
C5 C 0.3584(3) 0.1364(3) 0.57155(17) 0.0201(6) Uani 1 1 d . . . . .
C6 C 0.4547(3) 0.1981(3) 0.51306(17) 0.0219(6) Uani 1 1 d . . . . .
C7 C 0.5539(3) 0.2566(3) 0.53615(16) 0.0213(6) Uani 1 1 d . . . . .
C8 C 0.6937(3) 0.2327(3) 0.50686(17) 0.0245(6) Uani 1 1 d . . . . .
H8 H 0.732989 0.171974 0.472903 0.029 Uiso 1 1 calc R . . . .
C9 C 0.7748(4) 0.2997(3) 0.52843(18) 0.0273(6) Uani 1 1 d . . . . .
H9 H 0.870692 0.285369 0.509445 0.033 Uiso 1 1 calc R . . . .
C10 C 0.7135(4) 0.3877(3) 0.57800(18) 0.0309(7) Uani 1 1 d . . . . .
H10 H 0.765742 0.435943 0.593048 0.037 Uiso 1 1 calc R . . . .
C11 C 0.5746(4) 0.4033(3) 0.60487(18) 0.0300(7) Uani 1 1 d . . . . .
H11 H 0.533342 0.463340 0.639024 0.036 Uiso 1 1 calc R . . . .
C12 C 0.4865(3) 0.2690(3) 0.30753(17) 0.0217(6) Uani 1 1 d . . . . .
C14 C 0.6845(4) 0.3574(4) 0.25659(19) 0.0301(7) Uani 1 1 d . . . . .
H14A H 0.772909 0.287986 0.244494 0.045 Uiso 1 1 calc GR . . . .
H14B H 0.682480 0.360755 0.311821 0.045 Uiso 1 1 calc GR . . . .
H14C H 0.678995 0.449726 0.221007 0.045 Uiso 1 1 calc GR . . . .
C15 C 0.5195(4) 0.3562(3) 0.16325(17) 0.0274(6) Uani 1 1 d . . . . .
H15A H 0.476754 0.287768 0.157447 0.033 Uiso 1 1 calc R . . . .
H15B H 0.603763 0.351923 0.126163 0.033 Uiso 1 1 calc R . . . .
C16 C 0.4127(4) 0.5028(4) 0.1416(2) 0.0387(8) Uani 1 1 d . . . . .
H16A H 0.387686 0.526228 0.086259 0.058 Uiso 1 1 calc GR . . . .
H16B H 0.454336 0.570542 0.148081 0.058 Uiso 1 1 calc GR . . . .
H16C H 0.327253 0.505963 0.176547 0.058 Uiso 1 1 calc GR . . . .
Pd2 Pd 0.19183(2) 0.86503(2) -0.00188(2) 0.02132(7) Uani 1 1 d . . . . .
Cl21 Cl 0.35198(9) 0.95957(8) -0.08437(4) 0.02865(16) Uani 1 1 d . . . . .
S21 S 0.09542(8) 0.82729(8) -0.09800(4) 0.02874(17) Uani 1 1 d . . . . .
N21 N 0.2463(3) 0.8787(2) 0.10281(14) 0.0229(5) Uani 1 1 d . . . . .
N22 N 0.0666(3) 0.5973(3) 0.27227(15) 0.0294(6) Uani 1 1 d . . . . .
N23 N 0.0632(3) 0.7774(2) 0.07079(14) 0.0226(5) Uani 1 1 d . . . . .
N24 N -0.0237(3) 0.7230(3) 0.04667(15) 0.0276(5) Uani 1 1 d . . . . .
N25 N -0.0936(4) 0.6860(4) -0.06077(18) 0.0433(8) Uani 1 1 d . . . . .
C21 C 0.3362(4) 0.9394(3) 0.11315(18) 0.0286(7) Uani 1 1 d . . . . .
H21 H 0.391139 0.973975 0.068637 0.034 Uiso 1 1 calc R . . . .
C22 C 0.3524(4) 0.9539(4) 0.18696(19) 0.0342(7) Uani 1 1 d . . . . .
H22 H 0.418030 0.996685 0.193179 0.041 Uiso 1 1 calc R . . . .
C23 C 0.2708(4) 0.9046(3) 0.25118(18) 0.0310(7) Uani 1 1 d . . . . .
H23 H 0.278034 0.915359 0.302070 0.037 Uiso 1 1 calc R . . . .
C24 C 0.1784(3) 0.8393(3) 0.24083(17) 0.0255(6) Uani 1 1 d . . . . .
H24 H 0.122815 0.803689 0.284661 0.031 Uiso 1 1 calc R . . . .
C25 C 0.1679(3) 0.8267(3) 0.16570(17) 0.0236(6) Uani 1 1 d . . . . .
C26 C 0.0708(3) 0.7628(3) 0.14742(17) 0.0235(6) Uani 1 1 d . . . . .
C27 C -0.0096(3) 0.6873(3) 0.21011(17) 0.0251(6) Uani 1 1 d . . . . .
C28 C -0.1533(3) 0.7104(3) 0.20530(17) 0.0243(6) Uani 1 1 d . . . . .
H28 H -0.202754 0.772789 0.159880 0.029 Uiso 1 1 calc R . . . .
C29 C -0.2228(4) 0.6403(3) 0.26827(19) 0.0282(6) Uani 1 1 d . . . . .
H29 H -0.321661 0.656736 0.267657 0.034 Uiso 1 1 calc R . . . .
C30 C -0.1461(4) 0.5461(3) 0.33196(19) 0.0327(7) Uani 1 1 d . . . . .
H30 H -0.190788 0.495532 0.375477 0.039 Uiso 1 1 calc R . . . .
C31 C -0.0029(4) 0.5273(4) 0.33080(19) 0.0341(7) Uani 1 1 d . . . . .
H31 H 0.049619 0.460655 0.374100 0.041 Uiso 1 1 calc R . . . .
C32 C -0.0156(4) 0.7416(4) -0.03214(18) 0.0309(7) Uani 1 1 d . . . . .
C34 C -0.0905(5) 0.6931(6) -0.1458(2) 0.0555(12) Uani 1 1 d . . . . .
H34A H -0.057406 0.770916 -0.177358 0.083 Uiso 1 1 calc GR . . . .
H34B H -0.185974 0.707982 -0.160862 0.083 Uiso 1 1 calc GR . . . .
H34C H -0.025906 0.605075 -0.155883 0.083 Uiso 1 1 calc GR . . . .
C35 C -0.1824(4) 0.6073(5) -0.0071(2) 0.0451(9) Uani 1 1 d . . . . .
H35A H -0.189789 0.535476 -0.030880 0.054 Uiso 1 1 calc R . . . .
H35B H -0.136555 0.558520 0.044234 0.054 Uiso 1 1 calc R . . . .
C36 C -0.3257(5) 0.7009(4) 0.0069(3) 0.0521(10) Uani 1 1 d . . . . .
H36A H -0.369276 0.753159 -0.044057 0.078 Uiso 1 1 calc GR . . . .
H36B H -0.319262 0.766622 0.034876 0.078 Uiso 1 1 calc GR . . . .
H36C H -0.383883 0.644973 0.039367 0.078 Uiso 1 1 calc GR . . . .

loop_
_atom_site_aniso_label
_atom_site_aniso_U_11
_atom_site_aniso_U_22
_atom_site_aniso_U_33
_atom_site_aniso_U_23
_atom_site_aniso_U_13
_atom_site_aniso_U_12
Pd1 0.01985(13) 0.02615(11) 0.01900(11) -0.00662(8) -0.00270(8) -0.01162(8)
Cl1 0.0263(4) 0.0413(4) 0.0279(3) -0.0071(3) -0.0049(3) -0.0198(3)
S1 0.0248(4) 0.0338(3) 0.0189(3) -0.0072(3) -0.0035(3) -0.0151(3)
N1 0.0236(13) 0.0263(11) 0.0238(12) -0.0090(9) -0.0007(10) -0.0096(10)
N2 0.0298(15) 0.0291(12) 0.0230(12) -0.0102(10) 0.0001(10) -0.0136(11)
N3 0.0208(13) 0.0249(11) 0.0197(11) -0.0062(9) -0.0016(9) -0.0114(9)
N4 0.0228(13) 0.0277(11) 0.0195(11) -0.0090(9) 0.0004(9) -0.0130(10)
N5 0.0259(14) 0.0317(12) 0.0215(12) -0.0083(9) -0.0012(10) -0.0135(10)
C1 0.0214(15) 0.0282(13) 0.0239(14) -0.0080(11) 0.0016(11) -0.0129(11)
C2 0.0264(16) 0.0255(13) 0.0251(14) -0.0065(11) 0.0027(12) -0.0107(12)
C3 0.0326(17) 0.0250(13) 0.0203(13) -0.0060(11) 0.0005(12) -0.0095(12)
C4 0.0275(17) 0.0256(13) 0.0254(14) -0.0101(11) -0.0030(12) -0.0083(12)
C5 0.0168(14) 0.0216(12) 0.0236(13) -0.0108(10) -0.0023(11) -0.0035(10)
C6 0.0222(15) 0.0243(13) 0.0207(13) -0.0079(10) -0.0015(11) -0.0075(11)
C7 0.0239(16) 0.0256(13) 0.0183(12) -0.0058(10) -0.0032(11) -0.0118(11)
C8 0.0247(16) 0.0289(14) 0.0220(13) -0.0063(11) -0.0051(11) -0.0098(12)
C9 0.0239(16) 0.0363(15) 0.0258(14) -0.0039(12) -0.0053(12) -0.0166(13)
C10 0.039(2) 0.0358(16) 0.0255(15) -0.0026(12) -0.0114(13) -0.0222(14)
C11 0.0382(19) 0.0332(15) 0.0259(14) -0.0115(12) -0.0042(13) -0.0162(14)
C12 0.0218(15) 0.0231(12) 0.0239(13) -0.0095(10) -0.0025(11) -0.0082(11)
C14 0.0306(18) 0.0411(17) 0.0279(15) -0.0138(13) 0.0035(13) -0.0209(14)
C15 0.0266(17) 0.0359(15) 0.0212(14) -0.0083(12) -0.0004(12) -0.0111(13)
C16 0.036(2) 0.0403(18) 0.0339(17) -0.0014(14) -0.0004(15) -0.0115(15)
Pd2 0.02294(13) 0.02507(11) 0.01575(11) -0.00463(8) -0.00113(8) -0.00784(9)
Cl21 0.0339(4) 0.0355(4) 0.0188(3) -0.0052(3) 0.0024(3) -0.0167(3)
S21 0.0263(4) 0.0419(4) 0.0179(3) -0.0077(3) -0.0042(3) -0.0096(3)
N21 0.0280(14) 0.0258(11) 0.0178(11) -0.0060(9) -0.0004(10) -0.0122(10)
N22 0.0316(15) 0.0337(13) 0.0250(12) -0.0010(10) -0.0046(11) -0.0173(11)
N23 0.0216(13) 0.0256(11) 0.0201(11) -0.0056(9) -0.0044(10) -0.0059(10)
N24 0.0230(14) 0.0411(14) 0.0235(12) -0.0100(10) -0.0043(10) -0.0135(11)
N25 0.0393(19) 0.070(2) 0.0298(15) -0.0117(14) -0.0097(13) -0.0270(16)
C21 0.0357(19) 0.0339(15) 0.0218(14) -0.0069(11) 0.0034(13) -0.0202(14)
C22 0.041(2) 0.0455(18) 0.0286(16) -0.0147(14) 0.0025(14) -0.0267(16)
C23 0.042(2) 0.0400(16) 0.0214(14) -0.0118(12) 0.0019(13) -0.0236(15)
C24 0.0278(17) 0.0311(14) 0.0193(13) -0.0043(11) -0.0010(11) -0.0132(12)
C25 0.0259(16) 0.0239(13) 0.0226(13) -0.0047(11) -0.0020(12) -0.0104(11)
C26 0.0209(15) 0.0273(13) 0.0229(14) -0.0072(11) -0.0033(11) -0.0071(11)
C27 0.0262(17) 0.0284(13) 0.0229(14) -0.0080(11) -0.0028(12) -0.0096(12)
C28 0.0255(16) 0.0262(13) 0.0237(13) -0.0077(11) -0.0019(12) -0.0100(12)
C29 0.0250(17) 0.0302(14) 0.0358(16) -0.0151(12) 0.0023(13) -0.0127(12)
C30 0.037(2) 0.0365(16) 0.0294(16) -0.0063(13) 0.0028(14) -0.0205(14)
C31 0.039(2) 0.0375(16) 0.0268(15) 0.0005(13) -0.0053(14) -0.0196(15)
C32 0.0251(17) 0.0448(17) 0.0230(14) -0.0086(13) -0.0065(12) -0.0094(14)
C34 0.050(3) 0.095(3) 0.034(2) -0.013(2) -0.0154(18) -0.037(2)
C35 0.044(2) 0.058(2) 0.042(2) -0.0115(17) -0.0151(17) -0.0234(18)
C36 0.051(3) 0.047(2) 0.061(3) -0.0105(19) -0.009(2) -0.0190(19)

loop_
_atom_type_symbol
_atom_type_description
_atom_type_scat_dispersion_real
_atom_type_scat_dispersion_imag
_atom_type_scat_source
C C 0.0181 0.0091 'International Tables Vol C Tables 4.2.6.8 and 6.1.1.4'
H H 0.0000 0.0000 'International Tables Vol C Tables 4.2.6.8 and 6.1.1.4'
Cl Cl 0.3639 0.7018 'International Tables Vol C Tables 4.2.6.8 and 6.1.1.4'
N N 0.0311 0.0180 'International Tables Vol C Tables 4.2.6.8 and 6.1.1.4'
Pd Pd 0.1215 3.9337 'International Tables Vol C Tables 4.2.6.8 and 6.1.1.4'
S S 0.3331 0.5567 'International Tables Vol C Tables 4.2.6.8 and 6.1.1.4'

loop_
_exptl_crystal_face_index_h
_exptl_crystal_face_index_k
_exptl_crystal_face_index_l
_exptl_crystal_face_perp_dist
0 0 1 0.0557
-6 -4 -3 0.0412
-5 -4 -8 0.0269
0 0 -1 0.0528
5 0 -7 0.0758
6 4 7 0.0587
0 -1 0 0.0010
0 1 0 0.0199
2 2 11 0.0531

loop_
_geom_angle_atom_site_label_1
_geom_angle_atom_site_label_2
_geom_angle_atom_site_label_3
_geom_angle
_geom_angle_site_symmetry_1
_geom_angle_site_symmetry_3
_geom_angle_publ_flag
S1 Pd1 Cl1 94.52(3) . . ?
N1 Pd1 Cl1 98.79(8) . . ?
N1 Pd1 S1 166.68(8) . . ?
N3 Pd1 Cl1 176.52(7) . . ?
N3 Pd1 S1 85.34(7) . . ?
N3 Pd1 N1 81.34(10) . . ?
C12 S1 Pd1 94.99(10) . . ?
C1 N1 Pd1 128.2(2) . . ?
C1 N1 C5 120.3(3) . . ?
C5 N1 Pd1 111.2(2) . . ?
C11 N2 C7 116.8(3) . . ?
N4 N3 Pd1 122.75(18) . . ?
C6 N3 Pd1 116.3(2) . . ?
C6 N3 N4 120.4(3) . . ?
C12 N4 N3 112.8(2) . . ?
C12 N5 C14 120.7(2) . . ?
C12 N5 C15 122.0(3) . . ?
C14 N5 C15 116.6(3) . . ?
N1 C1 H1 119.2 . . ?
N1 C1 C2 121.6(3) . . ?
C2 C1 H1 119.2 . . ?
C1 C2 H2 120.6 . . ?
C3 C2 C1 118.9(3) . . ?
C3 C2 H2 120.6 . . ?
C2 C3 H3 120.3 . . ?
C2 C3 C4 119.3(3) . . ?
C4 C3 H3 120.3 . . ?
C3 C4 H4 120.3 . . ?
C5 C4 C3 119.4(3) . . ?
C5 C4 H4 120.3 . . ?
N1 C5 C4 120.4(3) . . ?
N1 C5 C6 115.5(2) . . ?
C4 C5 C6 124.1(3) . . ?
N3 C6 C5 114.8(3) . . ?
N3 C6 C7 122.7(3) . . ?
C5 C6 C7 122.3(2) . . ?
N2 C7 C6 113.7(3) . . ?
N2 C7 C8 123.1(3) . . ?
C8 C7 C6 123.2(3) . . ?
C7 C8 H8 120.7 . . ?
C7 C8 C9 118.5(3) . . ?
C9 C8 H8 120.7 . . ?
C8 C9 H9 120.5 . . ?
C10 C9 C8 119.0(3) . . ?
C10 C9 H9 120.5 . . ?
C9 C10 H10 120.9 . . ?
C11 C10 C9 118.2(3) . . ?
C11 C10 H10 120.9 . . ?
N2 C11 C10 124.4(3) . . ?
N2 C11 H11 117.8 . . ?
C10 C11 H11 117.8 . . ?
N4 C12 S1 124.1(2) . . ?
N5 C12 S1 118.5(2) . . ?
N5 C12 N4 117.4(3) . . ?
N5 C14 H14A 109.5 . . ?
N5 C14 H14B 109.5 . . ?
N5 C14 H14C 109.5 . . ?
H14A C14 H14B 109.5 . . ?
H14A C14 H14C 109.5 . . ?
H14B C14 H14C 109.5 . . ?
N5 C15 H15A 109.3 . . ?
N5 C15 H15B 109.3 . . ?
N5 C15 C16 111.4(3) . . ?
H15A C15 H15B 108.0 . . ?
C16 C15 H15A 109.3 . . ?
C16 C15 H15B 109.3 . . ?
C15 C16 H16A 109.5 . . ?
C15 C16 H16B 109.5 . . ?
C15 C16 H16C 109.5 . . ?
H16A C16 H16B 109.5 . . ?
H16A C16 H16C 109.5 . . ?
H16B C16 H16C 109.5 . . ?
S21 Pd2 Cl21 96.10(3) . . ?
N21 Pd2 Cl21 97.44(7) . . ?
N21 Pd2 S21 166.46(8) . . ?
N23 Pd2 Cl21 177.30(7) . . ?
N23 Pd2 S21 85.14(7) . . ?
N23 Pd2 N21 81.32(10) . . ?
C32 S21 Pd2 94.96(10) . . ?
C21 N21 Pd2 128.1(2) . . ?
C21 N21 C25 120.1(2) . . ?
C25 N21 Pd2 111.55(19) . . ?
C31 N22 C27 116.6(3) . . ?
N24 N23 Pd2 123.32(19) . . ?
C26 N23 Pd2 116.7(2) . . ?
C26 N23 N24 119.8(3) . . ?
C32 N24 N23 112.7(3) . . ?
C32 N25 C34 122.5(3) . . ?
C32 N25 C35 121.2(3) . . ?
C34 N25 C35 116.3(3) . . ?
N21 C21 H21 119.0 . . ?
N21 C21 C22 122.1(3) . . ?
C22 C21 H21 119.0 . . ?
C21 C22 H22 120.7 . . ?
C23 C22 C21 118.5(3) . . ?
C23 C22 H22 120.7 . . ?
C22 C23 H23 120.2 . . ?
C22 C23 C24 119.5(3) . . ?
C24 C23 H23 120.2 . . ?
C23 C24 H24 120.4 . . ?
C23 C24 C25 119.3(3) . . ?
C25 C24 H24 120.4 . . ?
N21 C25 C24 120.5(3) . . ?
N21 C25 C26 115.6(3) . . ?
C24 C25 C26 123.9(3) . . ?
N23 C26 C25 114.5(3) . . ?
N23 C26 C27 123.2(3) . . ?
C25 C26 C27 122.3(3) . . ?
N22 C27 C26 114.8(3) . . ?
N22 C27 C28 123.2(3) . . ?
C28 C27 C26 122.0(3) . . ?
C27 C28 H28 120.7 . . ?
C29 C28 C27 118.5(3) . . ?
C29 C28 H28 120.7 . . ?
C28 C29 H29 120.5 . . ?
C30 C29 C28 119.1(3) . . ?
C30 C29 H29 120.5 . . ?
C29 C30 H30 120.8 . . ?
C31 C30 C29 118.4(3) . . ?
C31 C30 H30 120.8 . . ?
N22 C31 C30 124.1(3) . . ?
N22 C31 H31 118.0 . . ?
C30 C31 H31 118.0 . . ?
N24 C32 S21 123.8(3) . . ?
N24 C32 N25 116.6(3) . . ?
N25 C32 S21 119.5(2) . . ?
N25 C34 H34A 109.5 . . ?
N25 C34 H34B 109.5 . . ?
N25 C34 H34C 109.5 . . ?
H34A C34 H34B 109.5 . . ?
H34A C34 H34C 109.5 . . ?
H34B C34 H34C 109.5 . . ?
N25 C35 H35A 109.3 . . ?
N25 C35 H35B 109.3 . . ?
H35A C35 H35B 108.0 . . ?
C36 C35 N25 111.5(4) . . ?
C36 C35 H35A 109.3 . . ?
C36 C35 H35B 109.3 . . ?
C35 C36 H36A 109.5 . . ?
C35 C36 H36B 109.5 . . ?
C35 C36 H36C 109.5 . . ?
H36A C36 H36B 109.5 . . ?
H36A C36 H36C 109.5 . . ?
H36B C36 H36C 109.5 . . ?

loop_
_geom_bond_atom_site_label_1
_geom_bond_atom_site_label_2
_geom_bond_distance
_geom_bond_site_symmetry_2
_geom_bond_publ_flag
Pd1 Cl1 2.3042(7) . ?
Pd1 S1 2.2389(7) . ?
Pd1 N1 2.057(2) . ?
Pd1 N3 1.966(2) . ?
S1 C12 1.764(3) . ?
N1 C1 1.329(4) . ?
N1 C5 1.363(4) . ?
N2 C7 1.351(4) . ?
N2 C11 1.340(4) . ?
N3 N4 1.357(4) . ?
N3 C6 1.314(4) . ?
N4 C12 1.336(4) . ?
N5 C12 1.333(4) . ?
N5 C14 1.463(4) . ?
N5 C15 1.473(4) . ?
C1 H1 0.9500 . ?
C1 C2 1.388(4) . ?
C2 H2 0.9500 . ?
C2 C3 1.384(5) . ?
C3 H3 0.9500 . ?
C3 C4 1.389(5) . ?
C4 H4 0.9500 . ?
C4 C5 1.382(4) . ?
C5 C6 1.478(4) . ?
C6 C7 1.489(4) . ?
C7 C8 1.390(5) . ?
C8 H8 0.9500 . ?
C8 C9 1.393(4) . ?
C9 H9 0.9500 . ?
C9 C10 1.386(5) . ?
C10 H10 0.9500 . ?
C10 C11 1.379(5) . ?
C11 H11 0.9500 . ?
C14 H14A 0.9800 . ?
C14 H14B 0.9800 . ?
C14 H14C 0.9800 . ?
C15 H15A 0.9900 . ?
C15 H15B 0.9900 . ?
C15 C16 1.523(5) . ?
C16 H16A 0.9800 . ?
C16 H16B 0.9800 . ?
C16 H16C 0.9800 . ?
Pd2 Cl21 2.3005(8) . ?
Pd2 S21 2.2517(7) . ?
Pd2 N21 2.051(2) . ?
Pd2 N23 1.956(3) . ?
S21 C32 1.768(4) . ?
N21 C21 1.328(4) . ?
N21 C25 1.359(4) . ?
N22 C27 1.349(4) . ?
N22 C31 1.343(4) . ?
N23 N24 1.362(4) . ?
N23 C26 1.323(4) . ?
N24 C32 1.339(4) . ?
N25 C32 1.343(5) . ?
N25 C34 1.474(5) . ?
N25 C35 1.480(5) . ?
C21 H21 0.9500 . ?
C21 C22 1.388(4) . ?
C22 H22 0.9500 . ?
C22 C23 1.382(5) . ?
C23 H23 0.9500 . ?
C23 C24 1.387(5) . ?
C24 H24 0.9500 . ?
C24 C25 1.388(4) . ?
C25 C26 1.473(4) . ?
C26 C27 1.477(4) . ?
C27 C28 1.391(5) . ?
C28 H28 0.9500 . ?
C28 C29 1.386(4) . ?
C29 H29 0.9500 . ?
C29 C30 1.382(5) . ?
C30 H30 0.9500 . ?
C30 C31 1.382(5) . ?
C31 H31 0.9500 . ?
C34 H34A 0.9800 . ?
C34 H34B 0.9800 . ?
C34 H34C 0.9800 . ?
C35 H35A 0.9900 . ?
C35 H35B 0.9900 . ?
C35 C36 1.475(6) . ?
C36 H36A 0.9800 . ?
C36 H36B 0.9800 . ?
C36 H36C 0.9800 . ?

loop_
_geom_torsion_atom_site_label_1
_geom_torsion_atom_site_label_2
_geom_torsion_atom_site_label_3
_geom_torsion_atom_site_label_4
_geom_torsion
_geom_torsion_site_symmetry_1
_geom_torsion_site_symmetry_2
_geom_torsion_site_symmetry_3
_geom_torsion_site_symmetry_4
_geom_torsion_publ_flag
Pd1 S1 C12 N4 1.7(2) . . . . ?
Pd1 S1 C12 N5 -178.4(2) . . . . ?
Pd1 N1 C1 C2 172.7(2) . . . . ?
Pd1 N1 C5 C4 -173.3(2) . . . . ?
Pd1 N1 C5 C6 4.7(3) . . . . ?
Pd1 N3 N4 C12 -2.0(3) . . . . ?
Pd1 N3 C6 C5 9.9(3) . . . . ?
Pd1 N3 C6 C7 -166.0(2) . . . . ?
N1 C1 C2 C3 -0.5(4) . . . . ?
N1 C5 C6 N3 -9.6(4) . . . . ?
N1 C5 C6 C7 166.2(3) . . . . ?
N2 C7 C8 C9 -1.6(4) . . . . ?
N3 N4 C12 S1 -0.2(3) . . . . ?
N3 N4 C12 N5 179.9(2) . . . . ?
N3 C6 C7 N2 130.1(3) . . . . ?
N3 C6 C7 C8 -47.6(4) . . . . ?
N4 N3 C6 C5 -177.8(2) . . . . ?
N4 N3 C6 C7 6.3(4) . . . . ?
C1 N1 C5 C4 1.3(4) . . . . ?
C1 N1 C5 C6 179.2(2) . . . . ?
C1 C2 C3 C4 1.4(4) . . . . ?
C2 C3 C4 C5 -1.0(4) . . . . ?
C3 C4 C5 N1 -0.3(4) . . . . ?
C3 C4 C5 C6 -178.1(3) . . . . ?
C4 C5 C6 N3 168.2(3) . . . . ?
C4 C5 C6 C7 -15.9(4) . . . . ?
C5 N1 C1 C2 -0.8(4) . . . . ?
C5 C6 C7 N2 -45.4(4) . . . . ?
C5 C6 C7 C8 136.9(3) . . . . ?
C6 N3 N4 C12 -173.7(3) . . . . ?
C6 C7 C8 C9 176.0(3) . . . . ?
C7 N2 C11 C10 -1.3(5) . . . . ?
C7 C8 C9 C10 -0.1(4) . . . . ?
C8 C9 C10 C11 1.0(4) . . . . ?
C9 C10 C11 N2 -0.3(5) . . . . ?
C11 N2 C7 C6 -175.5(3) . . . . ?
C11 N2 C7 C8 2.2(4) . . . . ?
C12 N5 C15 C16 82.3(4) . . . . ?
C14 N5 C12 S1 179.2(2) . . . . ?
C14 N5 C12 N4 -0.9(4) . . . . ?
C14 N5 C15 C16 -88.2(3) . . . . ?
C15 N5 C12 S1 9.1(4) . . . . ?
C15 N5 C12 N4 -171.0(3) . . . . ?
Pd2 S21 C32 N24 2.0(3) . . . . ?
Pd2 S21 C32 N25 -175.3(3) . . . . ?
Pd2 N21 C21 C22 173.1(3) . . . . ?
Pd2 N21 C25 C24 -173.4(2) . . . . ?
Pd2 N21 C25 C26 4.6(3) . . . . ?
Pd2 N23 N24 C32 -2.7(4) . . . . ?
Pd2 N23 C26 C25 5.1(3) . . . . ?
Pd2 N23 C26 C27 -174.2(2) . . . . ?
N21 C21 C22 C23 -0.7(5) . . . . ?
N21 C25 C26 N23 -6.4(4) . . . . ?
N21 C25 C26 C27 172.9(3) . . . . ?
N22 C27 C28 C29 1.6(4) . . . . ?
N23 N24 C32 S21 0.0(4) . . . . ?
N23 N24 C32 N25 177.4(3) . . . . ?
N23 C26 C27 N22 134.2(3) . . . . ?
N23 C26 C27 C28 -47.1(4) . . . . ?
N24 N23 C26 C25 -179.7(2) . . . . ?
N24 N23 C26 C27 1.0(4) . . . . ?
C21 N21 C25 C24 1.5(4) . . . . ?
C21 N21 C25 C26 179.5(3) . . . . ?
C21 C22 C23 C24 1.6(5) . . . . ?
C22 C23 C24 C25 -1.0(5) . . . . ?
C23 C24 C25 N21 -0.6(5) . . . . ?
C23 C24 C25 C26 -178.4(3) . . . . ?
C24 C25 C26 N23 171.5(3) . . . . ?
C24 C25 C26 C27 -9.3(5) . . . . ?
C25 N21 C21 C22 -0.9(5) . . . . ?
C25 C26 C27 N22 -45.0(4) . . . . ?
C25 C26 C27 C28 133.7(3) . . . . ?
C26 N23 N24 C32 -177.5(3) . . . . ?
C26 C27 C28 C29 -177.0(3) . . . . ?
C27 N22 C31 C30 -2.5(5) . . . . ?
C27 C28 C29 C30 -2.5(4) . . . . ?
C28 C29 C30 C31 1.0(5) . . . . ?
C29 C30 C31 N22 1.6(5) . . . . ?
C31 N22 C27 C26 179.6(3) . . . . ?
C31 N22 C27 C28 0.8(5) . . . . ?
C32 N25 C35 C36 88.8(4) . . . . ?
C34 N25 C32 S21 0.1(5) . . . . ?
C34 N25 C32 N24 -177.4(4) . . . . ?
C34 N25 C35 C36 -94.2(5) . . . . ?
C35 N25 C32 S21 176.9(3) . . . . ?
C35 N25 C32 N24 -0.6(5) . . . . ?

loop_
_exptl_oxdiff_crystal_face_indexfrac_h
_exptl_oxdiff_crystal_face_indexfrac_k
_exptl_oxdiff_crystal_face_indexfrac_l
_exptl_oxdiff_crystal_face_x
_exptl_oxdiff_crystal_face_y
_exptl_oxdiff_crystal_face_z
0.0004 0.0007 0.9988 0.0873 -0.0232 0.0141
-5.9959 -3.9919 -2.9908 -0.2524 -0.1455 0.9200
-4.9991 -3.9971 -7.9855 -0.6917 -0.1001 0.7028
-0.0004 -0.0007 -0.9988 -0.0873 0.0232 -0.0141
4.9903 -0.0135 -6.9943 -0.6261 -0.1914 -0.8331
5.9973 3.9947 6.9861 0.6014 0.0526 -0.8637
-0.0009 -1.0001 0.0007 -0.0022 -0.1601 0.0201
0.0009 1.0001 -0.0007 0.0022 0.1601 -0.0201
2.0027 2.0042 10.9848 0.9582 -0.0772 -0.1795
